data_2224570
loop_
_publ_author_name
'Gowda, B. Thimme'
'Foro, Sabine'
'Suchetan, P. A.'
'Fuess, Hartmut'

_publ_section_title
;
 <i>N</i>,<i>N</i>'-Bis(phenylsulfonyl)maleamide
;
_journal_coeditor_code BT5141
_journal_issue 1
_journal_name_full 'Acta Crystallographica Section E'
_journal_page_first o187
_journal_paper_doi 10.1107/S1600536809053811
_journal_volume 66
_journal_year 2010
_chemical_formula_iupac 'C16 H14 N2 O6 S2'
_chemical_formula_moiety 'C16 H14 N2 O6 S2'
_chemical_formula_sum 'C16 H14 N2 O6 S2'
_chemical_formula_weight 394.41
_chemical_name_systematic
;
<i>N</i>,<i>N</i>'-Bis(diphenylsulfonyl)maleamide
;
_space_group_IT_number 14
_symmetry_cell_setting monoclinic
_symmetry_space_group_name_Hall '-P 2ybc'
_symmetry_space_group_name_H-M 'P 1 21/c 1'
_atom_sites_solution_hydrogens geom
_atom_sites_solution_primary direct
_atom_sites_solution_secondary difmap
_audit_creation_method SHELXL-97
_cell_angle_alpha 90.00
_cell_angle_beta 101.17(2)
_cell_angle_gamma 90.00
_cell_formula_units_Z 2
_cell_length_a 8.5820(10)
_cell_length_b 5.1464(6)
_cell_length_c 19.691(4)
_cell_measurement_reflns_used 1915
_cell_measurement_temperature 299(2)
_cell_measurement_theta_max 27.72
_cell_measurement_theta_min 2.82
_cell_volume 853.2(2)
_computing_cell_refinement
;
CrysAlis RED (Oxford Diffraction, 2009)
;
_computing_data_collection
;
CrysAlis CCD (Oxford Diffraction, 2009)
;
_computing_data_reduction
;
CrysAlis RED (Oxford Diffraction, 2009)
;
_computing_molecular_graphics 'PLATON (Spek, 2009)'
_computing_publication_material 'SHELXL97 (Sheldrick, 2008)'
_computing_structure_refinement 'SHELXL97 (Sheldrick, 2008)'
_computing_structure_solution 'SHELXS97 (Sheldrick, 2008)'
_diffrn_ambient_temperature 299(2)
_diffrn_measured_fraction_theta_full 0.984
_diffrn_measured_fraction_theta_max 0.984
_diffrn_measurement_device_type
;
Oxford Diffraction Xcalibur diffractometer with a Sapphire CCD detector
;
_diffrn_measurement_method
;
Rotation method data acquisition using omega and phi scans
;
_diffrn_radiation_monochromator graphite
_diffrn_radiation_source 'fine-focus sealed tube'
_diffrn_radiation_type MoK\a
_diffrn_radiation_wavelength 0.71073
_diffrn_reflns_av_R_equivalents 0.0087
_diffrn_reflns_av_sigmaI/netI 0.0112
_diffrn_reflns_limit_h_max 10
_diffrn_reflns_limit_h_min -9
_diffrn_reflns_limit_k_max 6
_diffrn_reflns_limit_k_min -6
_diffrn_reflns_limit_l_max 14
_diffrn_reflns_limit_l_min -24
_diffrn_reflns_number 3236
_diffrn_reflns_theta_full 26.37
_diffrn_reflns_theta_max 26.37
_diffrn_reflns_theta_min 3.50
_diffrn_standards_decay_% 0
_diffrn_standards_number 0
_exptl_absorpt_coefficient_mu 0.349
_exptl_absorpt_correction_T_max 0.9271
_exptl_absorpt_correction_T_min 0.8502
_exptl_absorpt_correction_type multi-scan
_exptl_absorpt_process_details
;
(CrysAlis RED; Oxford Diffraction, 2009)
;
_exptl_crystal_colour colourless
_exptl_crystal_density_diffrn 1.535
_exptl_crystal_density_method 'not measured'
_exptl_crystal_description rod
_exptl_crystal_F_000 408
_exptl_crystal_size_max 0.48
_exptl_crystal_size_mid 0.28
_exptl_crystal_size_min 0.22
_refine_diff_density_max 0.246
_refine_diff_density_min -0.322
_refine_ls_extinction_method none
_refine_ls_goodness_of_fit_ref 1.070
_refine_ls_hydrogen_treatment mixed
_refine_ls_matrix_type full
_refine_ls_number_parameters 121
_refine_ls_number_reflns 1720
_refine_ls_number_restraints 1
_refine_ls_restrained_S_all 1.070
_refine_ls_R_factor_all 0.0349
_refine_ls_R_factor_gt 0.0300
_refine_ls_shift/su_max 0.004
_refine_ls_shift/su_mean 0.000
_refine_ls_structure_factor_coef Fsqd
_refine_ls_weighting_details 'calc w=1/[\s^2^(Fo^2^)+(0.0402P)^2^+0.3647P] where P=(Fo^2^+2Fc^2^)/3'
_refine_ls_weighting_scheme calc
_refine_ls_wR_factor_gt 0.0801
_refine_ls_wR_factor_ref 0.0829
_reflns_number_gt 1500
_reflns_number_total 1720
_reflns_threshold_expression I>2\s(I)
_cod_data_source_file bt5141.cif
_cod_data_source_block I
_cod_original_sg_symbol_H-M 'P 21/c'
_cod_database_code 2224570
_cod_database_fobs_code 2224570

loop_
_symmetry_equiv_pos_as_xyz
'x, y, z'
'-x, y+1/2, -z+1/2'
'-x, -y, -z'
'x, -y-1/2, z-1/2'

loop_
_atom_site_type_symbol
_atom_site_label
_atom_site_fract_x
_atom_site_fract_y
_atom_site_fract_z
_atom_site_U_iso_or_equiv
_atom_site_adp_type
_atom_site_calc_flag
_atom_site_refinement_flags
_atom_site_occupancy
_atom_site_disorder_assembly
_atom_site_disorder_group
C C1 0.81684(18) 0.2173(3) 0.31947(8) 0.0310(3) Uani d . 1 . .
C C2 0.7033(2) 0.0409(3) 0.28846(9) 0.0406(4) Uani d . 1 . .
H H2 0.6715 -0.0947 0.3139 0.049 Uiso calc R 1 . .
C C3 0.6381(2) 0.0704(4) 0.21881(10) 0.0539(5) Uani d . 1 . .
H H3 0.5618 -0.0465 0.1971 0.065 Uiso calc R 1 . .
C C4 0.6857(3) 0.2717(4) 0.18171(10) 0.0548(5) Uani d . 1 . .
H H4 0.6417 0.2894 0.1349 0.066 Uiso calc R 1 . .
C C5 0.7979(3) 0.4475(4) 0.21310(11) 0.0539(5) Uani d . 1 . .
H H5 0.8287 0.5837 0.1876 0.065 Uiso calc R 1 . .
C C6 0.8651(2) 0.4217(4) 0.28269(10) 0.0438(4) Uani d . 1 . .
H H6 0.9410 0.5393 0.3043 0.053 Uiso calc R 1 . .
C C7 0.64152(19) 0.3130(3) 0.45450(8) 0.0351(4) Uani d . 1 . .
C C8 0.57352(19) 0.5096(3) 0.49559(8) 0.0370(4) Uani d . 1 . .
H H8 0.6360 0.6481 0.5153 0.044 Uiso calc R 1 . .
N N1 0.79828(16) 0.3588(3) 0.45084(8) 0.0367(3) Uani d D 1 . .
H H1N 0.842(2) 0.498(3) 0.4667(10) 0.044 Uiso d D 1 . .
O O1 1.05692(13) 0.3007(3) 0.42044(7) 0.0460(3) Uani d . 1 . .
O O2 0.88967(16) -0.0871(2) 0.42525(7) 0.0474(3) Uani d . 1 . .
O O3 0.56818(16) 0.1304(3) 0.42616(7) 0.0559(4) Uani d . 1 . .
S S1 0.90468(4) 0.17803(8) 0.40734(2) 0.03339(14) Uani d . 1 . .

loop_
_atom_site_aniso_label
_atom_site_aniso_U_11
_atom_site_aniso_U_22
_atom_site_aniso_U_33
_atom_site_aniso_U_12
_atom_site_aniso_U_13
_atom_site_aniso_U_23
C1 0.0308(7) 0.0305(8) 0.0315(8) 0.0033(6) 0.0056(6) -0.0026(6)
C2 0.0435(9) 0.0360(9) 0.0399(9) -0.0037(7) 0.0019(7) -0.0043(7)
C3 0.0564(11) 0.0548(12) 0.0431(10) 0.0011(10) -0.0087(9) -0.0103(9)
C4 0.0620(12) 0.0657(13) 0.0339(10) 0.0213(11) 0.0023(9) 0.0009(9)
C5 0.0598(12) 0.0549(12) 0.0502(12) 0.0122(10) 0.0184(10) 0.0169(10)
C6 0.0421(9) 0.0382(9) 0.0514(11) -0.0007(8) 0.0100(8) 0.0044(8)
C7 0.0379(8) 0.0382(9) 0.0295(8) -0.0074(7) 0.0070(6) -0.0050(7)
C8 0.0398(8) 0.0395(9) 0.0315(8) -0.0077(7) 0.0061(7) -0.0077(7)
N1 0.0354(7) 0.0335(7) 0.0412(8) -0.0081(6) 0.0077(6) -0.0133(6)
O1 0.0306(6) 0.0568(8) 0.0481(7) -0.0031(6) 0.0013(5) -0.0122(6)
O2 0.0653(8) 0.0329(6) 0.0403(7) 0.0037(6) 0.0008(6) 0.0023(5)
O3 0.0493(7) 0.0586(9) 0.0639(9) -0.0232(7) 0.0212(7) -0.0315(7)
S1 0.0335(2) 0.0318(2) 0.0329(2) 0.00033(16) 0.00156(15) -0.00477(16)

loop_
_atom_type_symbol
_atom_type_description
_atom_type_scat_dispersion_real
_atom_type_scat_dispersion_imag
_atom_type_scat_source
C C 0.0033 0.0016 'International Tables Vol C Tables 4.2.6.8 and 6.1.1.4'
H H 0.0000 0.0000 'International Tables Vol C Tables 4.2.6.8 and 6.1.1.4'
N N 0.0061 0.0033 'International Tables Vol C Tables 4.2.6.8 and 6.1.1.4'
O O 0.0106 0.0060 'International Tables Vol C Tables 4.2.6.8 and 6.1.1.4'
S S 0.1246 0.1234 'International Tables Vol C Tables 4.2.6.8 and 6.1.1.4'

loop_
_geom_angle_atom_site_label_1
_geom_angle_atom_site_label_2
_geom_angle_atom_site_label_3
_geom_angle_site_symmetry_1
_geom_angle_site_symmetry_3
_geom_angle
_geom_angle_publ_flag
C2 C1 C6 . . 121.56(16) ?
C2 C1 S1 . . 119.29(13) ?
C6 C1 S1 . . 119.14(13) ?
C1 C2 C3 . . 118.68(18) ?
C1 C2 H2 . . 120.7 ?
C3 C2 H2 . . 120.7 ?
C4 C3 C2 . . 120.25(19) ?
C4 C3 H3 . . 119.9 ?
C2 C3 H3 . . 119.9 ?
C3 C4 C5 . . 120.70(18) ?
C3 C4 H4 . . 119.7 ?
C5 C4 H4 . . 119.7 ?
C4 C5 C6 . . 120.08(19) ?
C4 C5 H5 . . 120.0 ?
C6 C5 H5 . . 120.0 ?
C1 C6 C5 . . 118.74(18) ?
C1 C6 H6 . . 120.6 ?
C5 C6 H6 . . 120.6 ?
O3 C7 N1 . . 122.36(16) ?
O3 C7 C8 . . 123.95(15) ?
N1 C7 C8 . . 113.69(14) ?
C8 C8 C7 3_666 . 120.7(2) ?
C8 C8 H8 3_666 . 119.6 ?
C7 C8 H8 . . 119.6 ?
C7 N1 S1 . . 124.88(11) ?
C7 N1 H1N . . 119.4(13) ?
S1 N1 H1N . . 115.1(13) ?
O2 S1 O1 . . 120.19(8) ?
O2 S1 N1 . . 109.02(8) ?
O1 S1 N1 . . 103.61(7) ?
O2 S1 C1 . . 108.18(8) ?
O1 S1 C1 . . 109.22(8) ?
N1 S1 C1 . . 105.68(7) ?

loop_
_geom_bond_atom_site_label_1
_geom_bond_atom_site_label_2
_geom_bond_site_symmetry_2
_geom_bond_distance
_geom_bond_publ_flag
C1 C2 . 1.384(2) ?
C1 C6 . 1.385(2) ?
C1 S1 . 1.7600(16) ?
C2 C3 . 1.386(3) ?
C2 H2 . 0.9300 ?
C3 C4 . 1.375(3) ?
C3 H3 . 0.9300 ?
C4 C5 . 1.378(3) ?
C4 H4 . 0.9300 ?
C5 C6 . 1.386(3) ?
C5 H5 . 0.9300 ?
C6 H6 . 0.9300 ?
C7 O3 . 1.206(2) ?
C7 N1 . 1.381(2) ?
C7 C8 . 1.484(2) ?
C8 C8 3_666 1.310(3) ?
C8 H8 . 0.9300 ?
N1 S1 . 1.6541(15) ?
N1 H1N . 0.840(9) ?
O1 S1 . 1.4288(12) ?
O2 S1 . 1.4215(13) ?

loop_
_geom_hbond_atom_site_label_D
_geom_hbond_atom_site_label_H
_geom_hbond_atom_site_label_A
_geom_hbond_site_symmetry_A
_geom_hbond_distance_DH
_geom_hbond_distance_HA
_geom_hbond_distance_DA
_geom_hbond_angle_DHA
N1 H1N O2 1_565 0.840(9) 2.350(15) 3.0254(19) 137.8(17)
N1 H1N O1 3_766 0.840(9) 2.453(15) 3.1335(19) 138.7(17)

loop_
_geom_torsion_atom_site_label_1
_geom_torsion_atom_site_label_2
_geom_torsion_atom_site_label_3
_geom_torsion_atom_site_label_4
_geom_torsion_site_symmetry_1
_geom_torsion_site_symmetry_2
_geom_torsion_site_symmetry_3
_geom_torsion_site_symmetry_4
_geom_torsion
_geom_torsion_publ_flag
C6 C1 C2 C3 . . . . 0.5(3) ?
S1 C1 C2 C3 . . . . -178.39(14) ?
C1 C2 C3 C4 . . . . -0.1(3) ?
C2 C3 C4 C5 . . . . -0.4(3) ?
C3 C4 C5 C6 . . . . 0.5(3) ?
C2 C1 C6 C5 . . . . -0.3(3) ?
S1 C1 C6 C5 . . . . 178.50(14) ?
C4 C5 C6 C1 . . . . -0.1(3) ?
O3 C7 C8 C8 . . . 3_666 1.4(3) ?
N1 C7 C8 C8 . . . 3_666 -179.2(2) ?
O3 C7 N1 S1 . . . . 1.0(3) ?
C8 C7 N1 S1 . . . . -178.46(12) ?
C7 N1 S1 O2 . . . . -49.95(17) ?
C7 N1 S1 O1 . . . . -179.05(14) ?
C7 N1 S1 C1 . . . . 66.13(16) ?
C2 C1 S1 O2 . . . . 23.00(16) ?
C6 C1 S1 O2 . . . . -155.88(14) ?
C2 C1 S1 O1 . . . . 155.46(13) ?
C6 C1 S1 O1 . . . . -23.41(16) ?
C2 C1 S1 N1 . . . . -93.64(14) ?
C6 C1 S1 N1 . . . . 87.48(14) ?
